data_1506454
loop_
_publ_author_name
'Sortais, Jean-Baptiste'
'Ritleng, Vincent'
'Voelklin, Adeline'
'Holuigue, Alexandre'
'Smail, Hakima'
'Barloy, Laurent'
'Sirlin, Claude'
'Verzijl, Gerard K. M.'
'Boogers, Jeroen A. F.'
'de Vries, Andr\'e H M'
'de Vries, Johannes G.'
'Pfeffer, Michel'

_publ_section_title
;
 Cycloruthenated primary and secondary amines as efficient catalyst
 precursors for asymmetric transfer hydrogenation.
;
_journal_issue 7
_journal_name_full 'Organic letters'
_journal_page_first 1247
_journal_page_last 1250
_journal_paper_doi 10.1021/ol047353d
_journal_volume 7
_journal_year 2005
_chemical_formula_moiety 'C16 H19 F6 N2 P Ru'
_chemical_formula_sum 'C16 H19 F6 N2 P Ru'
_chemical_formula_weight 485.38
_chemical_name_systematic ' ?'
_space_group_IT_number 19
_symmetry_cell_setting orthorhombic
_symmetry_space_group_name_Hall 'P 2ac 2ab'
_symmetry_space_group_name_H-M 'P 21 21 21'
_cell_angle_alpha 90
_cell_angle_beta 90
_cell_angle_gamma 90
_cell_formula_units_Z 4
_cell_length_a 9.2385(2)
_cell_length_b 12.0517(3)
_cell_length_c 16.4150(5)
_cell_measurement_reflns_used 5241
_cell_measurement_temperature 173
_cell_measurement_theta_max 30.0
_cell_measurement_theta_min 1.4
_cell_volume 1827.64(8)
_computing_publication_material CIFGEN_IN_OpenMoleN_(_1997)
_computing_structure_refinement LSFM_OpenMoleN_(_1997)
_computing_structure_solution Direct_methods_(SIR,_Burla_et_al.,_1989)
_diffrn_ambient_temperature 173
_diffrn_measured_fraction_theta_full 0.998
_diffrn_measured_fraction_theta_max 0.998
_diffrn_measurement_details
;
   5241 reflections were collected using program Collect
 ("Collect" Data collection software, Nonius B.V., 1998)
 The conditions were as follow : crystal to detector distance =  36. mm.
 Scan angle =  2.0 deg 1 scans of   30 sec per frame.
 Data collection was divided into  2 set(s)
 with the following starting angles and number of frames :

 Set 1 Theta =    8.80 Omega =    0.00 Kappa =    0.00   73 frames
 Set 2 Theta =   -6.60 Kappa =  121.00 Phi   =    0.00   14 frames
 Friedel pairs were averaged. Internal R = 0.04
;
_diffrn_measurement_device_type KappaCCD
_diffrn_measurement_method '\p scans'
_diffrn_radiation_monochromator graphite
_diffrn_radiation_type Mo-K\a
_diffrn_radiation_wavelength 0.71073
_diffrn_reflns_av_R_equivalents 0.040
_diffrn_reflns_av_sigmaI/netI 0.333
_diffrn_reflns_limit_h_max 13
_diffrn_reflns_limit_h_min -12
_diffrn_reflns_limit_k_max 16
_diffrn_reflns_limit_k_min -16
_diffrn_reflns_limit_l_max 23
_diffrn_reflns_limit_l_min -22
_diffrn_reflns_number 5241
_diffrn_reflns_theta_full 30.04
_diffrn_reflns_theta_max 30.04
_diffrn_reflns_theta_min 2.5
_diffrn_source xray_tube
_diffrn_standards_decay_% 0
_exptl_absorpt_coefficient_mu 1.005
_exptl_absorpt_correction_T_max 0.904
_exptl_absorpt_correction_T_min 0.818
_exptl_absorpt_correction_type refdelf_(Walker_&_Stuart,_1983)
_exptl_crystal_colour yellow
_exptl_crystal_density_diffrn 1.76
_exptl_crystal_density_method none
_exptl_crystal_description prism
_exptl_crystal_F_000 968
_exptl_crystal_size_max 0.20
_exptl_crystal_size_mid 0.20
_exptl_crystal_size_min 0.10
_refine_diff_density_max 0.789
_refine_diff_density_min -0.472
_refine_ls_abs_structure_details 'Flack H D  (1983), Acta Cryst. A39, 876-881'
_refine_ls_abs_structure_Flack -0.01(5)
_refine_ls_extinction_method none
_refine_ls_goodness_of_fit_all 3.376
_refine_ls_goodness_of_fit_ref 1.066
_refine_ls_hydrogen_treatment noref
_refine_ls_matrix_type full
_refine_ls_number_constraints 0
_refine_ls_number_parameters 235
_refine_ls_number_reflns 3497
_refine_ls_number_restraints 0
_refine_ls_R_factor_all 0.071
_refine_ls_R_factor_gt 0.036
_refine_ls_shift/esd_mean 0.002
_refine_ls_shift/su_max 0.009
_refine_ls_structure_factor_coef F
_refine_ls_weighting_scheme sigma
_refine_ls_wR_factor_all 0.123
_refine_ls_wR_factor_ref 0.044
_reflns_number_gt 3497
_reflns_number_total 5241
_reflns_threshold_expression >3.0\s(I)
_cod_data_source_file ol047353dsi20041223_104714.cif
_cod_data_source_block st1440
_cod_original_sg_symbol_Hall ' P 2ac 2ab'
_cod_database_code 1506454

loop_
_symmetry_equiv_pos_as_xyz
x,y,z
1/2-x,-y,1/2+z
-x,1/2+y,1/2-z
1/2+x,1/2-y,-z

loop_
_atom_site_label
_atom_site_fract_x
_atom_site_fract_y
_atom_site_fract_z
_atom_site_U_iso_or_equiv
_atom_site_adp_type
_atom_site_calc_flag
_atom_site_calc_attached_atom
_atom_site_type_symbol
RU 0.29861(3) 0.13386(3) 0.71884(2) 0.0249(1) Uani ? ? Ru
N1 0.2897(4) 0.0057(3) 0.6354(2) 0.026(2) Uani ? ? N
C1 0.2984(5) -0.0576(3) 0.5841(3) 0.028(2) Uani ? ? C
C2 0.3112(5) -0.1381(4) 0.5190(3) 0.042(2) Uani ? ? C
N2 0.0745(3) 0.1536(3) 0.6950(2) 0.027(2) Uani ? ? N
C3 -0.0211(4) 0.1232(4) 0.7673(3) 0.032(2) Uani ? ? C
C4 -0.0517(5) 0.2250(5) 0.8186(3) 0.043(3) Uani ? ? C
C5 0.0556(4) 0.0333(4) 0.8124(3) 0.027(2) Uani ? ? C
C6 0.2080(4) 0.0238(3) 0.8006(2) 0.021(2) Uani ? ? C
C7 0.2782(4) -0.0570(4) 0.8442(3) 0.032(2) Uani ? ? C
C8 0.2068(5) -0.1258(4) 0.8978(3) 0.038(2) Uani ? ? C
C9 0.0612(5) -0.1146(4) 0.9101(3) 0.036(2) Uani ? ? C
C10 -0.0156(4) -0.0345(4) 0.8664(3) 0.032(2) Uani ? ? C
C11 0.3397(6) 0.3115(4) 0.7242(4) 0.046(3) Uani ? ? C
C12 0.3619(5) 0.2692(5) 0.8009(3) 0.046(3) Uani ? ? C
C13 0.4570(5) 0.1823(5) 0.8094(3) 0.050(3) Uani ? ? C
C14 0.5293(5) 0.1399(5) 0.7465(5) 0.055(3) Uani ? ? C
C15 0.5076(6) 0.1818(6) 0.6679(4) 0.081(3) Uani ? ? C
C16 0.4127(7) 0.2728(5) 0.6564(4) 0.069(3) Uani ? ? C
P -0.3490(1) 0.0167(1) 1.02425(8) 0.0285(6) Uani ? ? P
F1 -0.4544(3) 0.1218(3) 1.0249(2) 0.063(2) Uani ? ? F
F2 -0.2460(3) -0.0885(3) 1.0221(2) 0.051(2) Uani ? ? F
F3 -0.3548(2) 0.0174(2) 0.9274(2) 0.037(1) Uani ? ? F
F4 -0.3441(3) 0.0176(3) 1.1213(2) 0.053(2) Uani ? ? F
F5 -0.4867(3) -0.0629(3) 1.0270(2) 0.047(2) Uani ? ? F
F6 -0.2124(3) 0.0975(3) 1.0216(2) 0.054(2) Uani ? ? F
H1 0.2174 -0.1584 0.5006 0.0565 Uiso calc C2 H
H2 0.3643 -0.1067 0.4752 0.0565 Uiso calc C2 H
H3 0.3601 -0.2021 0.5386 0.0565 Uiso calc C2 H
H4 -0.1136 0.0969 0.7510 0.0428 Uiso calc C3 H
H5 -0.1113 0.2050 0.8634 0.0569 Uiso calc C4 H
H6 0.0370 0.2547 0.8382 0.0569 Uiso calc C4 H
H7 -0.0998 0.2790 0.7863 0.0569 Uiso calc C4 H
H8 0.3796 -0.0659 0.8371 0.0415 Uiso calc C7 H
H9 0.2590 -0.1814 0.9265 0.0501 Uiso calc C8 H
H10 0.0126 -0.1609 0.9481 0.0477 Uiso calc C9 H
H11 -0.1170 -0.0270 0.8739 0.0414 Uiso calc C10 H
H12 0.2714 0.3697 0.7175 0.0804 Uiso calc C11 H
H13 0.3128 0.2991 0.8467 0.0609 Uiso calc C12 H
H14 0.4718 0.1514 0.8620 0.0658 Uiso calc C13 H
H15 0.5959 0.0809 0.7550 0.0900 Uiso calc C14 H
H16 0.5561 0.1495 0.6227 0.1072 Uiso calc C15 H
H17 0.3999 0.3059 0.6043 0.0962 Uiso calc C16 H

loop_
_atom_site_aniso_label
_atom_site_aniso_U_11
_atom_site_aniso_U_22
_atom_site_aniso_U_33
_atom_site_aniso_U_12
_atom_site_aniso_U_13
_atom_site_aniso_U_23
_atom_site_aniso_type_symbol
RU 0.0263(1) 0.0229(1) 0.0257(1) 0.0008(2) 0.0002(1) -0.0007(2) Ru
N1 0.026(2) 0.026(2) 0.027(2) -0.000(2) 0.006(2) 0.001(2) N
C1 0.029(2) 0.024(2) 0.031(2) -0.002(2) 0.009(2) 0.002(2) C
C2 0.060(3) 0.034(2) 0.036(2) 0.002(3) 0.013(2) -0.009(3) C
N2 0.023(2) 0.026(2) 0.031(2) 0.003(2) 0.003(1) -0.005(2) N
C3 0.022(2) 0.043(3) 0.034(3) 0.004(2) -0.005(2) -0.010(3) C
C4 0.041(2) 0.051(3) 0.039(3) 0.021(2) -0.004(2) -0.016(3) C
C5 0.024(2) 0.032(2) 0.026(2) -0.007(2) 0.001(2) -0.008(2) C
C6 0.018(2) 0.023(2) 0.023(2) -0.000(2) 0.003(2) -0.005(2) C
C7 0.028(2) 0.033(2) 0.035(2) 0.000(2) 0.000(2) 0.005(2) C
C8 0.048(2) 0.029(2) 0.038(2) 0.007(3) 0.001(2) 0.011(2) C
C9 0.044(2) 0.035(3) 0.031(2) -0.012(2) 0.011(2) -0.007(2) C
C10 0.026(2) 0.036(3) 0.034(3) -0.012(2) 0.009(2) -0.009(2) C
C11 0.055(3) 0.015(2) 0.115(5) -0.002(2) -0.040(3) 0.001(3) C
C12 0.040(2) 0.056(3) 0.045(3) -0.017(2) 0.001(2) -0.031(3) C
C13 0.061(3) 0.053(3) 0.039(3) -0.031(3) -0.025(2) 0.016(3) C
C14 0.027(2) 0.045(3) 0.136(6) -0.012(2) -0.020(3) 0.010(4) C
C15 0.070(3) 0.102(4) 0.076(4) -0.065(3) 0.050(3) -0.056(3) C
C16 0.111(4) 0.064(3) 0.047(3) -0.066(3) -0.028(3) 0.029(3) C
P 0.0374(6) 0.0266(6) 0.0234(6) -0.0045(5) 0.0057(5) 0.0010(6) P
F1 0.073(2) 0.048(2) 0.073(2) 0.021(2) 0.035(2) 0.005(2) F
F2 0.053(2) 0.044(2) 0.058(2) 0.014(1) -0.004(1) 0.012(2) F
F3 0.038(1) 0.051(2) 0.027(1) 0.005(1) 0.003(1) 0.003(1) F
F4 0.093(2) 0.071(2) 0.022(1) -0.039(2) 0.010(1) -0.003(2) F
F5 0.045(1) 0.058(2) 0.040(2) -0.020(1) 0.007(1) 0.001(2) F
F6 0.064(2) 0.058(2) 0.043(2) -0.033(1) 0.001(2) 0.001(2) F

loop_
_atom_type_symbol
_atom_type_scat_dispersion_real
_atom_type_scat_dispersion_imag
_atom_type_scat_source
C 0.002 0.002 International_Tables_Vol_IV_Table_2.3.1
H 0.000 0.000 International_Tables_Vol_IV_Table_2.3.1
F 0.014 0.010 International_Tables_Vol_IV_Table_2.3.1
N 0.004 0.003 International_Tables_Vol_IV_Table_2.3.1
P 0.090 0.095 International_Tables_Vol_IV_Table_2.3.1
Ru -1.420 0.836 International_Tables_Vol_IV_Table_2.3.1

loop_
_geom_angle_atom_site_label_1
_geom_angle_atom_site_label_2
_geom_angle_atom_site_label_3
_geom_angle
N1 RU N2 85.6(1)
N1 RU C6 86.3(1)
N1 RU C11 140.3(3)
N1 RU C12 166.7(2)
N1 RU C13 133.1(2)
N1 RU C14 101.6(3)
N1 RU C15 88.8(2)
N2 RU C6 78.2(2)
N2 RU C11 93.9(2)
N2 RU C12 106.9(2)
N2 RU C13 139.1(2)
N2 RU C14 171.6(2)
N2 RU C15 139.8(4)
C6 RU C11 132.6(3)
C6 RU C12 100.7(2)
C6 RU C13 90.0(2)
C6 RU C14 106.4(3)
C6 RU C15 141.1(4)
C11 RU C12 36.6(3)
C11 RU C13 65.8(2)
C11 RU C14 77.8(2)
C11 RU C15 66.5(3)
C12 RU C13 36.7(2)
C12 RU C14 65.6(3)
C12 RU C15 78.6(2)
C13 RU C14 35.7(3)
C13 RU C15 66.0(3)
C14 RU C15 37.4(3)
RU N1 C1 171.2(4)
N1 C1 C2 179.4(5)
RU N2 C3 113.3(3)
N2 C3 C4 110.3(4)
N2 C3 C5 106.6(4)
C4 C3 C5 113.7(4)
C3 C5 C6 117.4(4)
C3 C5 C10 121.7(4)
C6 C5 C10 120.9(5)
RU C6 C5 115.9(3)
RU C6 C7 127.1(3)
C5 C6 C7 116.9(4)
C6 C7 C8 122.3(4)
C7 C8 C9 120.4(5)
C8 C9 C10 119.5(5)
C5 C10 C9 120.0(4)
RU C11 C12 72.4(3)
RU C11 C16 73.8(4)
C12 C11 C16 122.7(6)
RU C12 C11 71.0(3)
RU C12 C13 70.5(3)
C11 C12 C13 118.1(6)
RU C13 C12 72.7(3)
RU C13 C14 72.7(4)
C12 C13 C14 122.3(6)
RU C14 C13 71.6(3)
RU C14 C15 71.4(4)
C13 C14 C15 120.3(7)
RU C15 C14 71.2(3)
RU C15 C16 73.1(4)
C14 C15 C16 119.4(7)
C11 C16 C15 117.1(6)
F1 P F2 178.9(2)
F1 P F3 88.9(2)
F1 P F4 90.3(2)
F1 P F5 89.4(2)
F1 P F6 89.9(2)
F2 P F3 90.1(2)
F2 P F4 90.6(2)
F2 P F5 90.0(2)
F2 P F6 90.7(2)
F3 P F4 179.2(2)
F3 P F5 90.3(2)
F3 P F6 89.7(2)
F4 P F5 89.9(2)
F4 P F6 90.1(2)
F5 P F6 179.3(2)

loop_
_geom_bond_atom_site_label_1
_geom_bond_atom_site_label_2
_geom_bond_distance
RU N1 2.066(4)
RU N2 2.120(4)
RU C6 2.064(4)
RU C11 2.176(5)
RU C12 2.194(5)
RU C13 2.167(5)
RU C14 2.180(5)
RU C15 2.182(6)
N1 C1 1.139(6)
C1 C2 1.448(7)
N2 C3 1.524(6)
C3 C4 1.513(7)
C3 C5 1.492(7)
C5 C6 1.426(6)
C5 C10 1.372(7)
C6 C7 1.371(6)
C7 C8 1.378(7)
C8 C9 1.366(7)
C9 C10 1.396(7)
C11 C12 1.37(1)
C11 C16 1.38(1)
C12 C13 1.374(9)
C13 C14 1.33(1)
C14 C15 1.40(1)
C15 C16 1.42(1)
P F1 1.598(4)
P F2 1.585(3)
P F3 1.590(3)
P F4 1.593(3)
P F5 1.593(3)
P F6 1.595(3)
